data_7233426
loop_
_publ_author_name
'Vaganova, Tamara A.'
'Gatilov, Yurij V.'
'Benassi, Enrico'
'Chuikov, Igor P.'
'Pishchur, Denis P.'
'Malykhin, Evgenij V.'

_publ_section_title
;
 Impact of molecular packing rearrangement on solid-state fluorescence:
 polyhalogenated N-hetarylamines vs. their co-crystals with 18-crown-6
;
_journal_issue 39
_journal_name_full CrystEngComm
_journal_page_first 5931
_journal_paper_doi 10.1039/C9CE00645A
_journal_volume 21
_journal_year 2019
_chemical_formula_moiety '2(C20 H14 F3 N3), C12 H24 O6'
_chemical_formula_sum 'C52 H52 F6 N6 O6'
_chemical_formula_weight 970.99
_chemical_melting_point 427
_chemical_name_systematic
;
N4-[(9-anthracenyl)methyl]-2,4-diamino-3,5,6-trifluoropyridine 18-crown-6, 
associate 2:1
;
_space_group_crystal_system monoclinic
_space_group_IT_number 14
_space_group_name_Hall '-P 2ybc'
_space_group_name_H-M_alt 'P 1 21/c 1'
_symmetry_space_group_name_Hall '-P 2ybc'
_symmetry_space_group_name_H-M 'P 1 21/c 1'
_atom_sites_solution_hydrogens mixed
_atom_sites_solution_primary direct
_atom_sites_solution_secondary difmap
_audit_creation_method SHELXL-2014/7
_audit_update_record
;
2019-04-22 deposited with the CCDC.    2019-08-23 downloaded from the CCDC.
;
_cell_angle_alpha 90
_cell_angle_beta 98.930(2)
_cell_angle_gamma 90
_cell_formula_units_Z 2
_cell_length_a 15.8794(6)
_cell_length_b 13.2887(6)
_cell_length_c 11.5020(4)
_cell_measurement_reflns_used 9795
_cell_measurement_temperature 296(2)
_cell_measurement_theta_max 27.83
_cell_measurement_theta_min 2.36
_cell_volume 2397.69(16)
_computing_cell_refinement 'Bruker SAINT'
_computing_data_collection 'Bruker APEX2'
_computing_data_reduction 'Bruker SAINT'
_computing_molecular_graphics 'Bruker SHELXTL'
_computing_publication_material 'Bruker SHELXTL'
_computing_structure_refinement 'SHELXL-2014/7 (Sheldrick, 2014)'
_computing_structure_solution 'SHELXS-97 (Sheldrick, 2008)'
_diffrn_ambient_temperature 296(2)
_diffrn_measured_fraction_theta_full 1.000
_diffrn_measured_fraction_theta_max 1.000
_diffrn_measurement_device_type 'Bruker APEX-II CCD'
_diffrn_measurement_method '\f and \w scans'
_diffrn_radiation_type MoK\a
_diffrn_radiation_wavelength 0.71073
_diffrn_reflns_av_R_equivalents 0.0456
_diffrn_reflns_av_unetI/netI 0.0236
_diffrn_reflns_Laue_measured_fraction_full 1.000
_diffrn_reflns_Laue_measured_fraction_max 1.000
_diffrn_reflns_limit_h_max 20
_diffrn_reflns_limit_h_min -20
_diffrn_reflns_limit_k_max 17
_diffrn_reflns_limit_k_min -17
_diffrn_reflns_limit_l_max 15
_diffrn_reflns_limit_l_min -15
_diffrn_reflns_number 48173
_diffrn_reflns_point_group_measured_fraction_full 1.000
_diffrn_reflns_point_group_measured_fraction_max 1.000
_diffrn_reflns_theta_full 25.242
_diffrn_reflns_theta_max 27.886
_diffrn_reflns_theta_min 1.298
_exptl_absorpt_coefficient_mu 0.104
_exptl_absorpt_correction_T_max 0.9255
_exptl_absorpt_correction_T_min 0.8706
_exptl_absorpt_correction_type multi-scan
_exptl_absorpt_process_details SADABS-2008/1
_exptl_crystal_colour bronze
_exptl_crystal_density_diffrn 1.345
_exptl_crystal_description block
_exptl_crystal_F_000 1016
_exptl_crystal_size_max 0.580
_exptl_crystal_size_mid 0.480
_exptl_crystal_size_min 0.370
_refine_diff_density_max 0.239
_refine_diff_density_min -0.225
_refine_diff_density_rms 0.037
_refine_ls_extinction_method none
_refine_ls_goodness_of_fit_ref 0.997
_refine_ls_hydrogen_treatment mixed
_refine_ls_matrix_type full
_refine_ls_number_parameters 328
_refine_ls_number_reflns 5726
_refine_ls_number_restraints 0
_refine_ls_restrained_S_all 0.997
_refine_ls_R_factor_all 0.0633
_refine_ls_R_factor_gt 0.0445
_refine_ls_shift/su_max 0.000
_refine_ls_shift/su_mean 0.000
_refine_ls_structure_factor_coef Fsqd
_refine_ls_weighting_details 'w=1/[\s^2^(Fo^2^)+(0.0579P)^2^+0.9275P] where P=(Fo^2^+2Fc^2^)/3'
_refine_ls_weighting_scheme calc
_refine_ls_wR_factor_gt 0.1149
_refine_ls_wR_factor_ref 0.1398
_reflns_Friedel_coverage 0.000
_reflns_number_gt 4296
_reflns_number_total 5726
_reflns_threshold_expression 'I > 2\s(I)'
_cod_data_source_file c9ce00645a2.cif
_cod_data_source_block 2Hxcr-m9882
_cod_depositor_comments 'Adding full bibliography for 7233421--7233432.cif.'
_cod_database_code 7233426
_shelx_shelxl_version_number 2014/7
_shelx_space_group_comment
;
The symmetry employed for this shelxl refinement is uniquely defined
by the following loop, which should always be used as a source of
symmetry information in preference to the above space-group names.
They are only intended as comments.
;
_shelx_estimated_absorpt_t_min 0.942
_shelx_estimated_absorpt_t_max 0.962

loop_
_space_group_symop_operation_xyz
'x, y, z'
'-x, y+1/2, -z+1/2'
'-x, -y, -z'
'x, -y-1/2, z-1/2'

loop_
_atom_site_label
_atom_site_type_symbol
_atom_site_fract_x
_atom_site_fract_y
_atom_site_fract_z
_atom_site_U_iso_or_equiv
_atom_site_adp_type
_atom_site_occupancy
_atom_site_site_symmetry_order
_atom_site_calc_flag
_atom_site_refinement_flags_posn
_atom_site_refinement_flags_adp
F1 F 0.23273(7) 0.39844(9) 1.01233(8) 0.0669(3) Uani 1 1 d . .
N1 N 0.12034(8) 0.51728(10) 0.75388(11) 0.0460(3) Uani 1 1 d . .
C1 C 0.14313(9) 0.48793(10) 0.86623(12) 0.0379(3) Uani 1 1 d . .
F2 F 0.27719(7) 0.38796(8) 0.61411(8) 0.0630(3) Uani 1 1 d . .
N2 N 0.09978(10) 0.52513(12) 0.94820(13) 0.0534(4) Uani 1 1 d . .
H2A H 0.0575(13) 0.5630(15) 0.9251(17) 0.059(5) Uiso 1 1 d . .
H2B H 0.1112(13) 0.5029(14) 1.020(2) 0.064(6) Uiso 1 1 d . .
C2 C 0.21260(9) 0.42321(11) 0.89682(11) 0.0380(3) Uani 1 1 d . .
F3 F 0.14119(9) 0.51198(10) 0.56490(9) 0.0809(4) Uani 1 1 d . .
C3 C 0.26126(8) 0.38768(10) 0.81560(12) 0.0365(3) Uani 1 1 d . .
N3 N 0.33202(9) 0.32799(12) 0.83898(13) 0.0555(4) Uani 1 1 d . .
H3 H 0.3525(13) 0.3094(15) 0.7767(18) 0.065(6) Uiso 1 1 d . .
C4 C 0.23443(9) 0.42086(11) 0.70070(12) 0.0409(3) Uani 1 1 d . .
C5 C 0.16634(11) 0.48306(12) 0.67736(13) 0.0466(4) Uani 1 1 d . .
C6 C 0.35939(11) 0.27220(15) 0.94708(16) 0.0584(5) Uani 1 1 d . .
H6A H 0.3146 0.2265 0.9619 0.070 Uiso 1 1 calc R U
H6B H 0.3708 0.3184 1.0129 0.070 Uiso 1 1 calc R U
C7 C 0.35219(12) 0.08106(16) 0.8188(2) 0.0692(5) Uani 1 1 d . .
H7 H 0.3024 0.1168 0.8231 0.083 Uiso 1 1 calc R U
C8 C 0.34713(16) -0.00722(19) 0.7606(2) 0.0849(7) Uani 1 1 d . .
H8 H 0.2943 -0.0306 0.7245 0.102 Uiso 1 1 calc R U
C9 C 0.42088(18) -0.06473(19) 0.7535(2) 0.0894(7) Uani 1 1 d . .
H9 H 0.4165 -0.1261 0.7142 0.107 Uiso 1 1 calc R U
C10A C 0.50651(11) 0.06360(14) 0.86453(17) 0.0561(4) Uani 1 1 d . .
C10 C 0.49750(15) -0.03030(17) 0.8041(2) 0.0787(6) Uani 1 1 d . .
H10 H 0.5458 -0.0688 0.7996 0.094 Uiso 1 1 calc R U
C11 C 0.67609(14) 0.2324(2) 1.0195(3) 0.0936(8) Uani 1 1 d . .
H11 H 0.7246 0.1954 1.0116 0.112 Uiso 1 1 calc R U
C12 C 0.6845(2) 0.3211(2) 1.0759(3) 0.1142(11) Uani 1 1 d . .
H12 H 0.7384 0.3449 1.1068 0.137 Uiso 1 1 calc R U
C13 C 0.6122(2) 0.3776(2) 1.0881(3) 0.1082(9) Uani 1 1 d . .
H13 H 0.6188 0.4391 1.1272 0.130 Uiso 1 1 calc R U
C14A C 0.51993(11) 0.25113(13) 0.98372(15) 0.0557(4) Uani 1 1 d . .
C14 C 0.53317(17) 0.34533(17) 1.0447(2) 0.0797(6) Uani 1 1 d . .
H14 H 0.4864 0.3848 1.0545 0.096 Uiso 1 1 calc R U
C15 C 0.43923(10) 0.21336(13) 0.93537(15) 0.0508(4) Uani 1 1 d . .
C15A C 0.43154(10) 0.12120(13) 0.87388(15) 0.0505(4) Uani 1 1 d . .
C16A C 0.59407(11) 0.19347(15) 0.97135(18) 0.0622(5) Uani 1 1 d . .
C16 C 0.58508(11) 0.10190(15) 0.91412(19) 0.0662(5) Uani 1 1 d . .
H16 H 0.6337 0.0644 0.9086 0.079 Uiso 1 1 calc R U
O1 O 0.03959(8) 0.68147(9) 1.12216(11) 0.0597(3) Uani 1 1 d . .
O2 O -0.03959(8) 0.68021(9) 0.87973(11) 0.0587(3) Uani 1 1 d . .
O3 O -0.11905(8) 0.50198(10) 0.78189(10) 0.0585(3) Uani 1 1 d . .
C17 C 0.04016(13) 0.76275(13) 1.0434(2) 0.0687(5) Uani 1 1 d . .
H17A H 0.0886 0.7567 1.0018 0.082 Uiso 1 1 calc R U
H17B H 0.0454 0.8256 1.0868 0.082 Uiso 1 1 calc R U
C18 C -0.04019(13) 0.76273(13) 0.95769(19) 0.0669(5) Uani 1 1 d . .
H18A H -0.0887 0.7574 0.9992 0.080 Uiso 1 1 calc R U
H18B H -0.0452 0.8252 0.9135 0.080 Uiso 1 1 calc R U
C19 C -0.10994(12) 0.68026(16) 0.78781(16) 0.0635(5) Uani 1 1 d . .
H19A H -0.1085 0.7400 0.7397 0.076 Uiso 1 1 calc R U
H19B H -0.1627 0.6806 0.8204 0.076 Uiso 1 1 calc R U
C20 C -0.10548(12) 0.58860(17) 0.71502(14) 0.0643(5) Uani 1 1 d . .
H20A H -0.1485 0.5920 0.6454 0.077 Uiso 1 1 calc R U
H20B H -0.0500 0.5846 0.6899 0.077 Uiso 1 1 calc R U
C21 C -0.11125(15) 0.41207(18) 0.71778(16) 0.0744(6) Uani 1 1 d . .
H21A H -0.0574 0.4121 0.6879 0.089 Uiso 1 1 calc R U
H21B H -0.1569 0.4084 0.6512 0.089 Uiso 1 1 calc R U
C22 C -0.11543(14) 0.32360(17) 0.79517(19) 0.0740(6) Uani 1 1 d . .
H22A H -0.1643 0.3296 0.8360 0.089 Uiso 1 1 calc R U
H22B H -0.1219 0.2626 0.7483 0.089 Uiso 1 1 calc R U

loop_
_atom_site_aniso_label
_atom_site_aniso_U_11
_atom_site_aniso_U_22
_atom_site_aniso_U_33
_atom_site_aniso_U_23
_atom_site_aniso_U_13
_atom_site_aniso_U_12
F1 0.0646(6) 0.1006(8) 0.0378(5) 0.0144(5) 0.0156(4) 0.0374(6)
N1 0.0518(7) 0.0468(7) 0.0394(6) 0.0020(5) 0.0073(5) 0.0141(6)
C1 0.0384(7) 0.0375(7) 0.0382(7) -0.0028(5) 0.0072(5) 0.0026(5)
F2 0.0798(7) 0.0688(6) 0.0467(5) -0.0022(5) 0.0300(5) 0.0187(5)
N2 0.0541(8) 0.0651(9) 0.0430(7) 0.0007(7) 0.0139(6) 0.0247(7)
C2 0.0387(7) 0.0431(7) 0.0332(6) 0.0022(5) 0.0084(5) 0.0042(6)
F3 0.1083(9) 0.0985(9) 0.0361(5) 0.0144(5) 0.0113(5) 0.0443(7)
C3 0.0360(6) 0.0326(6) 0.0427(7) 0.0018(5) 0.0122(5) 0.0013(5)
N3 0.0526(8) 0.0660(9) 0.0530(8) 0.0152(7) 0.0241(6) 0.0261(7)
C4 0.0503(8) 0.0381(7) 0.0376(7) -0.0036(6) 0.0170(6) 0.0021(6)
C5 0.0604(9) 0.0463(8) 0.0326(7) 0.0034(6) 0.0057(6) 0.0085(7)
C6 0.0543(9) 0.0648(11) 0.0606(10) 0.0210(8) 0.0228(8) 0.0225(8)
C7 0.0468(10) 0.0732(13) 0.0856(14) 0.0133(11) 0.0041(9) 0.0005(9)
C8 0.0691(14) 0.0873(17) 0.0937(17) 0.0024(13) -0.0020(12) -0.0187(12)
C9 0.1038(19) 0.0742(15) 0.0911(17) -0.0203(13) 0.0186(14) -0.0157(14)
C10A 0.0484(9) 0.0556(10) 0.0660(10) 0.0024(8) 0.0137(8) 0.0106(7)
C10 0.0744(14) 0.0675(13) 0.0985(16) -0.0140(12) 0.0273(12) 0.0090(11)
C11 0.0549(12) 0.0848(17) 0.132(2) 0.0130(16) -0.0133(13) -0.0034(11)
C12 0.0851(19) 0.097(2) 0.147(3) 0.0020(19) -0.0266(18) -0.0273(16)
C13 0.118(2) 0.0813(18) 0.118(2) -0.0193(16) -0.0056(18) -0.0253(17)
C14A 0.0561(10) 0.0523(10) 0.0585(10) 0.0090(8) 0.0087(8) 0.0080(7)
C14 0.0911(16) 0.0627(13) 0.0856(15) -0.0036(11) 0.0146(12) 0.0030(11)
C15 0.0461(8) 0.0530(9) 0.0550(9) 0.0139(7) 0.0138(7) 0.0153(7)
C15A 0.0395(8) 0.0564(10) 0.0562(9) 0.0120(7) 0.0089(7) 0.0079(7)
C16A 0.0453(9) 0.0617(11) 0.0770(12) 0.0102(9) 0.0010(8) 0.0062(8)
C16 0.0412(9) 0.0653(11) 0.0921(14) 0.0035(10) 0.0103(9) 0.0178(8)
O1 0.0607(7) 0.0564(7) 0.0633(7) -0.0153(6) 0.0138(6) -0.0109(6)
O2 0.0597(7) 0.0572(7) 0.0598(7) 0.0074(6) 0.0109(6) 0.0243(6)
O3 0.0596(7) 0.0806(9) 0.0363(6) -0.0025(5) 0.0109(5) 0.0042(6)
C17 0.0717(12) 0.0405(9) 0.0993(15) -0.0130(9) 0.0302(11) -0.0075(8)
C18 0.0698(12) 0.0388(9) 0.0970(15) 0.0044(9) 0.0285(11) 0.0133(8)
C19 0.0558(10) 0.0815(13) 0.0551(10) 0.0289(9) 0.0144(8) 0.0287(9)
C20 0.0536(10) 0.1034(15) 0.0366(8) 0.0182(9) 0.0096(7) 0.0168(10)
C21 0.0776(13) 0.1008(16) 0.0437(9) -0.0224(10) 0.0059(9) -0.0054(11)
C22 0.0694(12) 0.0818(14) 0.0691(12) -0.0320(11) 0.0050(10) -0.0169(10)

loop_
_atom_type_symbol
_atom_type_description
_atom_type_scat_dispersion_real
_atom_type_scat_dispersion_imag
_atom_type_scat_source
C C 0.0033 0.0016 'International Tables Vol C Tables 4.2.6.8 and 6.1.1.4'
H H 0.0000 0.0000 'International Tables Vol C Tables 4.2.6.8 and 6.1.1.4'
N N 0.0061 0.0033 'International Tables Vol C Tables 4.2.6.8 and 6.1.1.4'
O O 0.0106 0.0060 'International Tables Vol C Tables 4.2.6.8 and 6.1.1.4'
F F 0.0171 0.0103 'International Tables Vol C Tables 4.2.6.8 and 6.1.1.4'

loop_
_geom_angle_atom_site_label_1
_geom_angle_atom_site_label_2
_geom_angle_atom_site_label_3
_geom_angle
_geom_angle_site_symmetry_1
_geom_angle_site_symmetry_3
C5 N1 C1 116.76(12) . .
N1 C1 N2 118.45(13) . .
N1 C1 C2 120.26(12) . .
N2 C1 C2 121.25(13) . .
C1 N2 H2A 117.7(13) . .
C1 N2 H2B 119.1(13) . .
H2A N2 H2B 122.5(19) . .
F1 C2 C3 120.42(12) . .
F1 C2 C1 116.83(12) . .
C3 C2 C1 122.71(12) . .
N3 C3 C2 126.35(13) . .
N3 C3 C4 119.35(12) . .
C2 C3 C4 114.27(12) . .
C3 N3 C6 126.22(13) . .
C3 N3 H3 113.9(13) . .
C6 N3 H3 117.4(13) . .
C5 C4 F2 121.63(13) . .
C5 C4 C3 119.83(12) . .
F2 C4 C3 118.53(13) . .
N1 C5 F3 115.62(13) . .
N1 C5 C4 126.17(13) . .
F3 C5 C4 118.19(13) . .
N3 C6 C15 109.30(13) . .
N3 C6 H6A 109.8 . .
C15 C6 H6A 109.8 . .
N3 C6 H6B 109.8 . .
C15 C6 H6B 109.8 . .
H6A C6 H6B 108.3 . .
C8 C7 C15A 121.88(19) . .
C8 C7 H7 119.1 . .
C15A C7 H7 119.1 . .
C7 C8 C9 120.9(2) . .
C7 C8 H8 119.5 . .
C9 C8 H8 119.5 . .
C10 C9 C8 119.6(2) . .
C10 C9 H9 120.2 . .
C8 C9 H9 120.2 . .
C16 C10A C10 122.57(17) . .
C16 C10A C15A 118.57(17) . .
C10 C10A C15A 118.86(17) . .
C9 C10 C10A 121.6(2) . .
C9 C10 H10 119.2 . .
C10A C10 H10 119.2 . .
C12 C11 C16A 121.4(2) . .
C12 C11 H11 119.3 . .
C16A C11 H11 119.3 . .
C11 C12 C13 119.9(2) . .
C11 C12 H12 120.0 . .
C13 C12 H12 120.0 . .
C14 C13 C12 121.6(3) . .
C14 C13 H13 119.2 . .
C12 C13 H13 119.2 . .
C15 C14A C16A 118.85(17) . .
C15 C14A C14 124.03(17) . .
C16A C14A C14 117.11(18) . .
C13 C14 C14A 121.1(2) . .
C13 C14 H14 119.4 . .
C14A C14 H14 119.4 . .
C14A C15 C15A 120.69(14) . .
C14A C15 C6 120.29(17) . .
C15A C15 C6 119.01(16) . .
C15 C15A C7 123.41(16) . .
C15 C15A C10A 119.55(15) . .
C7 C15A C10A 117.04(17) . .
C16 C16A C11 121.60(19) . .
C16 C16A C14A 119.60(17) . .
C11 C16A C14A 118.8(2) . .
C16A C16 C10A 122.68(16) . .
C16A C16 H16 118.7 . .
C10A C16 H16 118.7 . .
C17 O1 C22 112.23(16) . 3_567
C19 O2 C18 112.99(14) . .
C20 O3 C21 111.61(14) . .
O1 C17 C18 109.60(15) . .
O1 C17 H17A 109.8 . .
C18 C17 H17A 109.8 . .
O1 C17 H17B 109.8 . .
C18 C17 H17B 109.8 . .
H17A C17 H17B 108.2 . .
O2 C18 C17 109.28(14) . .
O2 C18 H18A 109.8 . .
C17 C18 H18A 109.8 . .
O2 C18 H18B 109.8 . .
C17 C18 H18B 109.8 . .
H18A C18 H18B 108.3 . .
O2 C19 C20 108.65(13) . .
O2 C19 H19A 110.0 . .
C20 C19 H19A 110.0 . .
O2 C19 H19B 110.0 . .
C20 C19 H19B 110.0 . .
H19A C19 H19B 108.3 . .
O3 C20 C19 109.57(13) . .
O3 C20 H20A 109.8 . .
C19 C20 H20A 109.8 . .
O3 C20 H20B 109.8 . .
C19 C20 H20B 109.8 . .
H20A C20 H20B 108.2 . .
O3 C21 C22 109.88(15) . .
O3 C21 H21A 109.7 . .
C22 C21 H21A 109.7 . .
O3 C21 H21B 109.7 . .
C22 C21 H21B 109.7 . .
H21A C21 H21B 108.2 . .
O1 C22 C21 109.17(17) 3_567 .
O1 C22 H22A 109.8 3_567 .
C21 C22 H22A 109.8 . .
O1 C22 H22B 109.8 3_567 .
C21 C22 H22B 109.8 . .
H22A C22 H22B 108.3 . .

loop_
_geom_bond_atom_site_label_1
_geom_bond_atom_site_label_2
_geom_bond_distance
_geom_bond_site_symmetry_2
F1 C2 1.3580(16) .
N1 C5 1.310(2) .
N1 C1 1.3445(18) .
C1 N2 1.3450(18) .
C1 C2 1.4000(19) .
F2 C4 1.3616(15) .
N2 H2A 0.85(2) .
N2 H2B 0.87(2) .
C2 C3 1.3844(18) .
F3 C5 1.3491(17) .
C3 N3 1.3676(18) .
C3 C4 1.396(2) .
N3 C6 1.455(2) .
N3 H3 0.87(2) .
C4 C5 1.354(2) .
C6 C15 1.513(2) .
C6 H6A 0.9700 .
C6 H6B 0.9700 .
C7 C8 1.347(3) .
C7 C15A 1.423(3) .
C7 H7 0.9300 .
C8 C9 1.411(4) .
C8 H8 0.9300 .
C9 C10 1.345(3) .
C9 H9 0.9300 .
C10A C16 1.386(3) .
C10A C10 1.425(3) .
C10A C15A 1.433(2) .
C10 H10 0.9300 .
C11 C12 1.342(4) .
C11 C16A 1.431(3) .
C11 H11 0.9300 .
C12 C13 1.398(4) .
C12 H12 0.9300 .
C13 C14 1.346(4) .
C13 H13 0.9300 .
C14A C15 1.408(2) .
C14A C16A 1.430(2) .
C14A C14 1.434(3) .
C14 H14 0.9300 .
C15 C15A 1.410(2) .
C16A C16 1.380(3) .
C16 H16 0.9300 .
O1 C17 1.411(2) .
O1 C22 1.415(2) 3_567
O2 C19 1.414(2) .
O2 C18 1.418(2) .
O3 C20 1.419(2) .
O3 C21 1.419(2) .
C17 C18 1.486(3) .
C17 H17A 0.9700 .
C17 H17B 0.9700 .
C18 H18A 0.9700 .
C18 H18B 0.9700 .
C19 C20 1.486(3) .
C19 H19A 0.9700 .
C19 H19B 0.9700 .
C20 H20A 0.9700 .
C20 H20B 0.9700 .
C21 C22 1.482(3) .
C21 H21A 0.9700 .
C21 H21B 0.9700 .
C22 O1 1.415(2) 3_567
C22 H22A 0.9700 .
C22 H22B 0.9700 .

loop_
_geom_torsion_atom_site_label_1
_geom_torsion_atom_site_label_2
_geom_torsion_atom_site_label_3
_geom_torsion_atom_site_label_4
_geom_torsion
_geom_torsion_site_symmetry_1
_geom_torsion_site_symmetry_4
C5 N1 C1 N2 177.05(15) . .
C5 N1 C1 C2 -0.5(2) . .
N1 C1 C2 F1 178.79(13) . .
N2 C1 C2 F1 1.3(2) . .
N1 C1 C2 C3 0.9(2) . .
N2 C1 C2 C3 -176.62(15) . .
F1 C2 C3 N3 -0.9(2) . .
C1 C2 C3 N3 177.00(15) . .
F1 C2 C3 C4 -178.65(13) . .
C1 C2 C3 C4 -0.8(2) . .
C2 C3 N3 C6 14.5(3) . .
C4 C3 N3 C6 -167.84(17) . .
N3 C3 C4 C5 -177.52(15) . .
C2 C3 C4 C5 0.4(2) . .
N3 C3 C4 F2 3.5(2) . .
C2 C3 C4 F2 -178.50(13) . .
C1 N1 C5 F3 178.75(14) . .
C1 N1 C5 C4 0.2(3) . .
F2 C4 C5 N1 178.75(15) . .
C3 C4 C5 N1 -0.1(3) . .
F2 C4 C5 F3 0.2(2) . .
C3 C4 C5 F3 -178.70(14) . .
C3 N3 C6 C15 178.29(16) . .
C15A C7 C8 C9 1.1(4) . .
C7 C8 C9 C10 -1.0(4) . .
C8 C9 C10 C10A -0.4(4) . .
C16 C10A C10 C9 -178.0(2) . .
C15A C10A C10 C9 1.6(3) . .
C16A C11 C12 C13 -0.2(5) . .
C11 C12 C13 C14 0.2(5) . .
C12 C13 C14 C14A -0.1(5) . .
C15 C14A C14 C13 -179.4(2) . .
C16A C14A C14 C13 0.1(3) . .
C16A C14A C15 C15A -1.2(2) . .
C14 C14A C15 C15A 178.32(17) . .
C16A C14A C15 C6 179.84(16) . .
C14 C14A C15 C6 -0.7(3) . .
N3 C6 C15 C14A 98.6(2) . .
N3 C6 C15 C15A -80.4(2) . .
C14A C15 C15A C7 -177.28(17) . .
C6 C15 C15A C7 1.7(2) . .
C14A C15 C15A C10A 2.4(2) . .
C6 C15 C15A C10A -178.55(15) . .
C8 C7 C15A C15 179.9(2) . .
C8 C7 C15A C10A 0.2(3) . .
C16 C10A C15A C15 -1.6(3) . .
C10 C10A C15A C15 178.76(18) . .
C16 C10A C15A C7 178.11(18) . .
C10 C10A C15A C7 -1.5(3) . .
C12 C11 C16A C16 -179.5(3) . .
C12 C11 C16A C14A 0.2(4) . .
C15 C14A C16A C16 -0.9(3) . .
C14 C14A C16A C16 179.57(19) . .
C15 C14A C16A C11 179.40(19) . .
C14 C14A C16A C11 -0.1(3) . .
C11 C16A C16 C10A -178.6(2) . .
C14A C16A C16 C10A 1.7(3) . .
C10 C10A C16 C16A 179.1(2) . .
C15A C10A C16 C16A -0.5(3) . .
C22 O1 C17 C18 178.89(15) 3_567 .
C19 O2 C18 C17 -174.03(15) . .
O1 C17 C18 O2 -70.60(19) . .
C18 O2 C19 C20 -177.28(15) . .
C21 O3 C20 C19 -177.14(15) . .
O2 C19 C20 O3 67.35(18) . .
C20 O3 C21 C22 173.19(16) . .
O3 C21 C22 O1 -71.2(2) . 3_567
